data_4110598
loop_
_publ_author_name
'Tsuneomi Kawasaki'
'Hiroyuki Tanaka'
'Takashi Tsutsumi'
'Toshinari Kasahara'
'Itaru Sato'
'Kenso Soai'

_publ_section_title
;
 Chiral Discrimination of Cryptochiral Saturated Quaternary and Tertiary
 Hydrocarbons by Asymmetric Autocatalysis
;
_journal_name_full 'Journal of the American Chemical Society'
_journal_page_first 6032
_journal_page_last 6033
_journal_paper_doi 10.1021/ja061429e
_journal_volume 128
_journal_year 2006
_chemical_formula_moiety 'C22 H24 N4 O4 S2'
_chemical_formula_sum 'C22 H24 N4 O4 S2'
_chemical_formula_weight 472.57
_chemical_name_systematic
; 
 ? 
;
_space_group_IT_number 4
_symmetry_cell_setting monoclinic
_symmetry_space_group_name_Hall 'P 2yb'
_symmetry_space_group_name_H-M 'P 1 21 1'
_atom_sites_solution_hydrogens geom
_atom_sites_solution_primary direct
_atom_sites_solution_secondary difmap
_audit_creation_method SHELXL-97
_cell_angle_alpha 90.00
_cell_angle_beta 94.0790(10)
_cell_angle_gamma 90.00
_cell_formula_units_Z 4
_cell_length_a 8.0187(5)
_cell_length_b 23.4465(14)
_cell_length_c 12.3357(7)
_cell_measurement_reflns_used 4169
_cell_measurement_temperature 273(2)
_cell_measurement_theta_max 24.48
_cell_measurement_theta_min 2.40
_cell_volume 2313.4(2)
_computing_cell_refinement 'Bruker SMART'
_computing_data_collection 'Bruker SMART'
_computing_data_reduction 'Bruker SAINT'
_computing_molecular_graphics 'Bruker SHELXTL'
_computing_publication_material 'Bruker SHELXTL'
_computing_structure_refinement 'SHELXL-97 (Sheldrick, 1997)'
_computing_structure_solution 'SHELXS-97 (Sheldrick, 1990)'
_diffrn_ambient_temperature 273(2)
_diffrn_measured_fraction_theta_full 0.995
_diffrn_measured_fraction_theta_max 0.995
_diffrn_measurement_device_type 'CCD area detector'
_diffrn_measurement_method 'phi and omega scans'
_diffrn_radiation_monochromator graphite
_diffrn_radiation_source 'fine-focus sealed tube'
_diffrn_radiation_type MoK\a
_diffrn_radiation_wavelength 0.71073
_diffrn_reflns_av_R_equivalents 0.0824
_diffrn_reflns_av_sigmaI/netI 0.0906
_diffrn_reflns_limit_h_max 10
_diffrn_reflns_limit_h_min -10
_diffrn_reflns_limit_k_max 30
_diffrn_reflns_limit_k_min -16
_diffrn_reflns_limit_l_max 16
_diffrn_reflns_limit_l_min -15
_diffrn_reflns_number 15704
_diffrn_reflns_theta_full 27.54
_diffrn_reflns_theta_max 27.54
_diffrn_reflns_theta_min 1.65
_exptl_absorpt_coefficient_mu 0.266
_exptl_absorpt_correction_T_max 0.9842
_exptl_absorpt_correction_T_min 0.9079
_exptl_absorpt_correction_type numerical
_exptl_absorpt_process_details numerical
_exptl_crystal_colour orange
_exptl_crystal_density_diffrn 1.357
_exptl_crystal_description plate
_exptl_crystal_F_000 992
_exptl_crystal_size_max 0.37
_exptl_crystal_size_mid 0.32
_exptl_crystal_size_min 0.06
_refine_diff_density_max 0.361
_refine_diff_density_min -0.317
_refine_diff_density_rms 0.050
_refine_ls_abs_structure_details 'Flack H D (1983), Acta Cryst. A39, 876-881'
_refine_ls_abs_structure_Flack 0.03(7)
_refine_ls_extinction_method none
_refine_ls_goodness_of_fit_ref 0.923
_refine_ls_hydrogen_treatment constr
_refine_ls_matrix_type full
_refine_ls_number_parameters 591
_refine_ls_number_reflns 7635
_refine_ls_number_restraints 1
_refine_ls_restrained_S_all 0.923
_refine_ls_R_factor_all 0.0814
_refine_ls_R_factor_gt 0.0511
_refine_ls_shift/su_max 0.022
_refine_ls_shift/su_mean 0.001
_refine_ls_structure_factor_coef Fsqd
_refine_ls_weighting_details 'calc w=1/[\s^2^(Fo^2^)+(0.0527P)^2^+0.0000P] where P=(Fo^2^+2Fc^2^)/3'
_refine_ls_weighting_scheme calc
_refine_ls_wR_factor_gt 0.1129
_refine_ls_wR_factor_ref 0.1262
_reflns_number_gt 5045
_reflns_number_total 7635
_reflns_threshold_expression >2sigma(I)
_cod_data_source_file ja061429esi20060301_082218.cif
_cod_data_source_block hyd3
_cod_database_code 4110598

loop_
_symmetry_equiv_pos_as_xyz
'x, y, z'
'-x, y+1/2, -z'

loop_
_atom_site_label
_atom_site_type_symbol
_atom_site_fract_x
_atom_site_fract_y
_atom_site_fract_z
_atom_site_U_iso_or_equiv
_atom_site_adp_type
_atom_site_occupancy
_atom_site_symmetry_multiplicity
_atom_site_calc_flag
_atom_site_refinement_flags
S1 S 0.56267(12) 0.12283(4) 0.23192(7) 0.0458(2) Uani 1 1 d .
S2 S 0.6840(2) 0.14761(9) -0.06957(14) 0.1126(6) Uani 1 1 d .
N4 N 0.7812(4) 0.10163(14) 0.4245(2) 0.0454(7) Uani 1 1 d .
C4 C 0.9439(4) 0.03109(17) 0.5180(3) 0.0445(9) Uani 1 1 d .
C7 C 0.7379(5) 0.15430(18) 0.4229(3) 0.0468(9) Uani 1 1 d .
C3 C 0.9152(5) -0.00582(18) 0.4284(3) 0.0515(10) Uani 1 1 d .
H3A H 0.8509 0.0068 0.3674 0.062 Uiso 1 1 calc R
O3 O 1.0410(4) 0.09543(17) 0.7032(2) 0.0744(9) Uani 1 1 d .
C28 C 0.3914(5) 0.15669(17) 0.0369(3) 0.0452(9) Uani 1 1 d .
C9 C 0.6364(4) 0.17229(16) 0.3266(3) 0.0449(9) Uani 1 1 d .
C2 C 0.9800(5) -0.06000(19) 0.4290(3) 0.0598(11) Uani 1 1 d .
H2 H 0.9591 -0.0838 0.3693 0.072 Uiso 1 1 calc R
N2 N 1.0821(4) 0.0450(2) 0.7037(3) 0.0634(10) Uani 1 1 d .
C5 C 1.0437(4) 0.01045(19) 0.6076(3) 0.0475(9) Uani 1 1 d .
C16 C 0.5093(5) 0.12051(19) -0.0224(3) 0.0495(9) Uani 1 1 d .
O4 O 1.1573(5) 0.02271(18) 0.7829(3) 0.0957(12) Uani 1 1 d .
C12 C 0.4801(4) 0.17502(16) 0.1443(3) 0.0431(8) Uani 1 1 d .
C6 C 1.1103(5) -0.0439(2) 0.6086(4) 0.0582(11) Uani 1 1 d .
H6 H 1.1768 -0.0569 0.6684 0.070 Uiso 1 1 calc R
C1 C 1.0764(5) -0.07878(19) 0.5191(4) 0.0581(11) Uani 1 1 d .
C15 C 0.5028(4) 0.05776(15) -0.0439(3) 0.0373(8) Uani 1 1 d .
H15 H 0.4182 0.0330 -0.0265 0.045 Uiso 1 1 calc R
O2 O 1.2536(5) -0.14838(18) 0.5923(4) 0.1060(13) Uani 1 1 d .
C17 C 0.2366(4) 0.1214(2) 0.0610(3) 0.0544(10) Uani 1 1 d .
H17A H 0.1808 0.1090 -0.0074 0.065 Uiso 1 1 calc R
H17B H 0.2731 0.0875 0.1011 0.065 Uiso 1 1 calc R
C11 C 0.5082(5) 0.22728(18) 0.1880(3) 0.0572(10) Uani 1 1 d .
H11 H 0.4726 0.2608 0.1534 0.069 Uiso 1 1 calc R
N1 N 1.1474(6) -0.1351(2) 0.5197(4) 0.0808(13) Uani 1 1 d .
C8 C 0.7838(6) 0.1967(2) 0.5121(4) 0.0690(13) Uani 1 1 d .
H8A H 0.7335 0.1855 0.5771 0.104 Uiso 1 1 calc R
H8B H 0.7441 0.2339 0.4901 0.104 Uiso 1 1 calc R
H8C H 0.9032 0.1978 0.5257 0.104 Uiso 1 1 calc R
C10 C 0.5964(5) 0.22627(18) 0.2909(3) 0.0570(10) Uani 1 1 d .
H10 H 0.6248 0.2590 0.3307 0.068 Uiso 1 1 calc R
C20 C 0.3392(5) 0.21024(18) -0.0295(3) 0.0577(10) Uani 1 1 d .
H20A H 0.2689 0.2337 0.0133 0.069 Uiso 1 1 calc R
H20B H 0.4386 0.2321 -0.0420 0.069 Uiso 1 1 calc R
O1 O 1.0947(7) -0.16826(19) 0.4475(4) 0.1178(16) Uani 1 1 d .
C14 C 0.6437(11) 0.0435(3) -0.0936(6) 0.117(3) Uani 1 1 d .
H14 H 0.6641 0.0060 -0.1135 0.141 Uiso 1 1 calc R
C21 C 0.2453(7) 0.1979(2) -0.1388(4) 0.0814(15) Uani 1 1 d .
H21A H 0.3142 0.1751 -0.1824 0.122 Uiso 1 1 calc R
H21B H 0.2186 0.2332 -0.1755 0.122 Uiso 1 1 calc R
H21C H 0.1440 0.1777 -0.1273 0.122 Uiso 1 1 calc R
C18 C 0.1118(6) 0.1530(3) 0.1253(4) 0.0840(15) Uani 1 1 d .
H18A H 0.1718 0.1739 0.1837 0.101 Uiso 1 1 calc R
H18B H 0.0527 0.1806 0.0781 0.101 Uiso 1 1 calc R
C19 C -0.0129(7) 0.1144(4) 0.1726(5) 0.119(2) Uani 1 1 d .
H19A H -0.0819 0.0970 0.1150 0.179 Uiso 1 1 calc R
H19B H -0.0816 0.1362 0.2180 0.179 Uiso 1 1 calc R
H19C H 0.0448 0.0853 0.2152 0.179 Uiso 1 1 calc R
S3 S 0.14234(13) 0.39962(4) 0.18214(7) 0.0525(3) Uani 1 1 d .
S4 S 0.20956(18) 0.36095(7) -0.11034(12) 0.0885(4) Uani 1 1 d .
N8 N 0.3446(4) 0.42222(15) 0.3797(2) 0.0488(8) Uani 1 1 d .
O8 O 0.5994(4) 0.42951(16) 0.6580(2) 0.0751(9) Uani 1 1 d .
C30 C 0.2893(5) 0.37035(17) 0.3834(3) 0.0467(9) Uani 1 1 d .
C26 C 0.5084(4) 0.49286(18) 0.4724(3) 0.0453(9) Uani 1 1 d .
C32 C 0.1792(5) 0.35307(17) 0.2899(3) 0.0463(9) Uani 1 1 d .
C25 C 0.6054(4) 0.51413(19) 0.5635(3) 0.0470(9) Uani 1 1 d .
N6 N 0.6414(4) 0.48081(18) 0.6605(3) 0.0572(9) Uani 1 1 d .
C39 C 0.0480(5) 0.40003(19) -0.0609(3) 0.0538(10) Uani 1 1 d .
C27 C 0.4799(5) 0.53084(19) 0.3847(3) 0.0536(10) Uani 1 1 d .
H27 H 0.4179 0.5183 0.3227 0.064 Uiso 1 1 calc R
C24 C 0.6688(5) 0.56943(18) 0.5659(3) 0.0508(10) Uani 1 1 d .
H24 H 0.7334 0.5824 0.6265 0.061 Uiso 1 1 calc R
C45 C -0.0801(5) 0.37083(17) 0.0054(3) 0.0475(9) Uani 1 1 d .
C29 C 0.5397(5) 0.58524(19) 0.3872(3) 0.0572(10) Uani 1 1 d .
H29 H 0.5169 0.6096 0.3285 0.069 Uiso 1 1 calc R
C31 C 0.3281(6) 0.32846(19) 0.4738(3) 0.0627(12) Uani 1 1 d .
H31A H 0.4462 0.3284 0.4931 0.094 Uiso 1 1 calc R
H31B H 0.2935 0.2910 0.4502 0.094 Uiso 1 1 calc R
H31C H 0.2693 0.3392 0.5358 0.094 Uiso 1 1 calc R
C23 C 0.6358(5) 0.60397(18) 0.4795(3) 0.0534(10) Uani 1 1 d .
C33 C 0.0930(5) 0.30385(18) 0.2710(3) 0.0547(10) Uani 1 1 d .
H33 H 0.0982 0.2732 0.3189 0.066 Uiso 1 1 calc R
C35 C 0.0079(4) 0.35247(16) 0.1143(3) 0.0444(9) Uani 1 1 d .
O7 O 0.7120(5) 0.50186(16) 0.7400(2) 0.0883(11) Uani 1 1 d .
C34 C -0.0040(5) 0.30387(18) 0.1728(3) 0.0549(10) Uani 1 1 d .
H34 H -0.0710 0.2733 0.1493 0.066 Uiso 1 1 calc R
O5 O 0.6495(6) 0.69513(17) 0.4100(3) 0.1105(14) Uani 1 1 d .
C38 C 0.0688(6) 0.4567(2) -0.0843(3) 0.0640(12) Uani 1 1 d .
H38 H -0.0032 0.4855 -0.0649 0.077 Uiso 1 1 calc R
C43 C -0.2194(5) 0.4134(2) 0.0286(3) 0.0617(11) Uani 1 1 d .
H43A H -0.1693 0.4455 0.0683 0.074 Uiso 1 1 calc R
H43B H -0.2686 0.4277 -0.0402 0.074 Uiso 1 1 calc R
C44 C -0.3594(6) 0.3893(2) 0.0933(4) 0.0840(16) Uani 1 1 d .
H44A H -0.4224 0.3617 0.0498 0.126 Uiso 1 1 calc R
H44B H -0.4319 0.4197 0.1124 0.126 Uiso 1 1 calc R
H44C H -0.3117 0.3713 0.1582 0.126 Uiso 1 1 calc R
C40 C -0.1512(5) 0.31744(18) -0.0565(3) 0.0572(10) Uani 1 1 d .
H40A H -0.0606 0.2912 -0.0679 0.069 Uiso 1 1 calc R
H40B H -0.2295 0.2982 -0.0125 0.069 Uiso 1 1 calc R
C37 C 0.2146(7) 0.4660(3) -0.1419(4) 0.0839(16) Uani 1 1 d .
H37 H 0.2461 0.5020 -0.1648 0.101 Uiso 1 1 calc R
C36 C 0.3004(7) 0.4200(3) -0.1599(4) 0.0848(16) Uani 1 1 d .
H36 H 0.3989 0.4196 -0.1955 0.102 Uiso 1 1 calc R
C41 C -0.2406(7) 0.3333(2) -0.1674(3) 0.0783(15) Uani 1 1 d .
H41A H -0.3367 0.3570 -0.1555 0.094 Uiso 1 1 calc R
H41B H -0.1650 0.3554 -0.2088 0.094 Uiso 1 1 calc R
C42 C -0.2979(9) 0.2816(3) -0.2327(4) 0.114(2) Uani 1 1 d .
H42A H -0.2028 0.2586 -0.2473 0.171 Uiso 1 1 calc R
H42B H -0.3542 0.2936 -0.3002 0.171 Uiso 1 1 calc R
H42C H -0.3732 0.2596 -0.1923 0.171 Uiso 1 1 calc R
C13 C 0.7473(8) 0.0838(4) -0.1120(4) 0.118(3) Uani 1 1 d .
H13 H 0.8465 0.0781 -0.1453 0.142 Uiso 1 1 calc R
N3 N 0.8800(4) 0.08411(16) 0.5138(3) 0.0487(8) Uani 1 1 d .
N7 N 0.4467(4) 0.43956(16) 0.4676(3) 0.0491(8) Uani 1 1 d .
N5 N 0.6992(6) 0.66240(18) 0.4814(4) 0.0729(11) Uani 1 1 d .
O15 O 0.8008(5) 0.67492(17) 0.5572(3) 0.0968(12) Uani 1 1 d .
H7 H 0.484(5) 0.4194(19) 0.518(3) 0.055(13) Uiso 1 1 d .
H3B H 0.893(5) 0.1064(18) 0.564(3) 0.052(13) Uiso 1 1 d .

loop_
_atom_site_aniso_label
_atom_site_aniso_U_11
_atom_site_aniso_U_22
_atom_site_aniso_U_33
_atom_site_aniso_U_23
_atom_site_aniso_U_13
_atom_site_aniso_U_12
S1 0.0545(5) 0.0347(5) 0.0481(5) -0.0030(4) 0.0025(4) 0.0006(4)
S2 0.0951(11) 0.1339(17) 0.1130(12) 0.0185(12) 0.0373(9) 0.0004(11)
N4 0.0514(18) 0.0432(18) 0.0420(16) -0.0054(14) 0.0062(14) 0.0001(15)
C4 0.044(2) 0.046(2) 0.044(2) 0.0018(18) 0.0125(16) -0.0031(18)
C7 0.049(2) 0.048(2) 0.044(2) -0.0050(19) 0.0068(17) 0.0016(19)
C3 0.059(2) 0.044(2) 0.051(2) 0.001(2) 0.0021(18) 0.002(2)
O3 0.088(2) 0.076(3) 0.0578(18) -0.0147(18) -0.0027(16) 0.001(2)
C28 0.051(2) 0.043(2) 0.0420(18) -0.0023(17) 0.0089(16) 0.0021(17)
C9 0.049(2) 0.039(2) 0.048(2) -0.0062(18) 0.0113(17) 0.0015(18)
C2 0.074(3) 0.048(3) 0.058(2) 0.000(2) 0.012(2) -0.005(2)
N2 0.058(2) 0.088(3) 0.0437(19) 0.007(2) 0.0013(16) -0.016(2)
C5 0.046(2) 0.057(3) 0.041(2) 0.0060(19) 0.0072(16) -0.0034(19)
C16 0.048(2) 0.060(3) 0.0407(19) 0.000(2) 0.0038(16) 0.009(2)
O4 0.117(3) 0.113(3) 0.0537(18) 0.018(2) -0.0241(19) -0.012(2)
C12 0.043(2) 0.038(2) 0.049(2) 0.0008(17) 0.0091(16) 0.0005(17)
C6 0.047(2) 0.069(3) 0.059(2) 0.022(2) 0.0105(19) -0.005(2)
C1 0.053(2) 0.045(2) 0.078(3) 0.018(2) 0.022(2) 0.002(2)
C15 0.0320(17) 0.0312(18) 0.0491(19) -0.0193(16) 0.0065(15) 0.0108(14)
O2 0.081(2) 0.080(3) 0.158(4) 0.041(3) 0.014(3) 0.022(2)
C17 0.047(2) 0.054(2) 0.063(2) -0.002(2) 0.0086(18) 0.001(2)
C11 0.074(3) 0.037(2) 0.059(2) 0.000(2) 0.003(2) 0.005(2)
N1 0.086(3) 0.055(3) 0.105(4) 0.024(3) 0.034(3) 0.012(3)
C8 0.088(3) 0.050(3) 0.067(3) -0.018(2) -0.010(2) 0.009(2)
C10 0.072(3) 0.036(2) 0.063(2) -0.013(2) 0.008(2) 0.000(2)
C20 0.074(3) 0.045(2) 0.054(2) 0.005(2) 0.003(2) 0.008(2)
O1 0.173(4) 0.057(3) 0.126(3) 0.000(3) 0.028(3) 0.037(3)
C14 0.176(8) 0.074(4) 0.095(5) -0.029(4) -0.042(5) 0.020(5)
C21 0.114(4) 0.062(3) 0.065(3) 0.002(3) -0.015(3) 0.020(3)
C18 0.057(3) 0.094(4) 0.103(4) -0.014(3) 0.022(3) 0.004(3)
C19 0.070(3) 0.189(8) 0.103(4) 0.007(5) 0.031(3) -0.010(4)
S3 0.0653(6) 0.0423(5) 0.0487(5) 0.0068(5) -0.0041(4) -0.0095(5)
S4 0.0903(9) 0.0840(10) 0.0948(9) 0.0174(8) 0.0313(8) 0.0163(8)
N8 0.0472(18) 0.057(2) 0.0416(16) -0.0008(16) -0.0007(14) 0.0026(16)
O8 0.094(2) 0.072(2) 0.0564(17) 0.0185(18) -0.0157(16) -0.011(2)
C30 0.048(2) 0.044(2) 0.049(2) 0.0082(19) 0.0054(17) 0.0019(19)
C26 0.043(2) 0.050(2) 0.044(2) 0.0011(19) 0.0060(16) 0.0019(18)
C32 0.051(2) 0.038(2) 0.050(2) 0.0039(18) 0.0024(17) 0.0016(18)
C25 0.043(2) 0.058(3) 0.0402(19) 0.0004(19) 0.0082(16) 0.0087(19)
N6 0.050(2) 0.071(3) 0.050(2) 0.000(2) 0.0002(16) 0.0070(19)
C39 0.061(2) 0.047(2) 0.052(2) 0.005(2) -0.0034(18) 0.004(2)
C27 0.056(2) 0.058(3) 0.047(2) 0.001(2) 0.0028(18) 0.003(2)
C24 0.047(2) 0.057(3) 0.050(2) -0.013(2) 0.0084(17) 0.000(2)
C45 0.058(2) 0.039(2) 0.0456(19) -0.0043(17) 0.0001(17) 0.0004(19)
C29 0.070(3) 0.047(2) 0.056(2) 0.004(2) 0.014(2) 0.007(2)
C31 0.071(3) 0.058(3) 0.057(2) 0.012(2) -0.006(2) -0.003(2)
C23 0.060(2) 0.045(2) 0.056(2) -0.009(2) 0.015(2) -0.001(2)
C33 0.062(2) 0.047(2) 0.055(2) 0.012(2) 0.0041(19) -0.006(2)
C35 0.050(2) 0.039(2) 0.0441(19) -0.0036(17) 0.0054(16) 0.0033(17)
O7 0.121(3) 0.086(3) 0.0541(18) -0.0077(19) -0.0267(19) 0.007(2)
C34 0.061(2) 0.044(2) 0.059(2) -0.002(2) 0.001(2) -0.013(2)
O5 0.180(4) 0.056(2) 0.095(3) 0.010(2) 0.007(3) -0.016(3)
C38 0.080(3) 0.056(3) 0.057(2) 0.013(2) 0.008(2) -0.011(2)
C43 0.064(3) 0.060(3) 0.060(2) -0.008(2) -0.003(2) 0.014(2)
C44 0.069(3) 0.090(4) 0.095(3) -0.007(3) 0.018(3) 0.011(3)
C40 0.070(3) 0.050(2) 0.050(2) 0.001(2) -0.0058(19) -0.007(2)
C37 0.099(4) 0.086(4) 0.065(3) 0.023(3) -0.006(3) -0.024(3)
C36 0.072(3) 0.115(5) 0.069(3) 0.029(3) 0.016(2) -0.002(3)
C41 0.102(4) 0.071(3) 0.058(3) 0.000(3) -0.019(3) -0.010(3)
C42 0.177(6) 0.100(5) 0.061(3) -0.001(3) -0.019(3) -0.058(5)
C13 0.099(5) 0.203(9) 0.053(3) -0.017(5) 0.014(3) 0.088(5)
N3 0.0528(19) 0.052(2) 0.0408(18) -0.0080(18) -0.0002(15) 0.0038(17)
N7 0.055(2) 0.050(2) 0.0424(18) 0.0064(17) -0.0004(15) -0.0013(17)
N5 0.088(3) 0.051(3) 0.082(3) -0.013(2) 0.027(2) -0.008(2)
O15 0.096(3) 0.074(3) 0.120(3) -0.022(2) 0.003(2) -0.028(2)

loop_
_atom_type_symbol
_atom_type_description
_atom_type_scat_dispersion_real
_atom_type_scat_dispersion_imag
_atom_type_scat_source
C C 0.0033 0.0016 'International Tables Vol C Tables 4.2.6.8 and 6.1.1.4'
H H 0.0000 0.0000 'International Tables Vol C Tables 4.2.6.8 and 6.1.1.4'
N N 0.0061 0.0033 'International Tables Vol C Tables 4.2.6.8 and 6.1.1.4'
O O 0.0106 0.0060 'International Tables Vol C Tables 4.2.6.8 and 6.1.1.4'
S S 0.1246 0.1234 'International Tables Vol C Tables 4.2.6.8 and 6.1.1.4'

loop_
_geom_angle_atom_site_label_1
_geom_angle_atom_site_label_2
_geom_angle_atom_site_label_3
_geom_angle
C9 S1 C12 92.61(19)
C13 S2 C16 92.8(3)
C7 N4 N3 116.1(3)
N3 C4 C5 122.9(4)
N3 C4 C3 119.8(4)
C5 C4 C3 117.3(4)
N4 C7 C9 115.3(4)
N4 C7 C8 124.9(4)
C9 C7 C8 119.8(4)
C2 C3 C4 121.5(4)
C2 C3 H3A 119.2
C4 C3 H3A 119.2
C16 C28 C12 108.3(3)
C16 C28 C20 111.0(3)
C12 C28 C20 109.0(3)
C16 C28 C17 109.6(3)
C12 C28 C17 108.5(3)
C20 C28 C17 110.4(3)
C10 C9 C7 129.4(4)
C10 C9 S1 110.1(3)
C7 C9 S1 120.3(3)
C3 C2 C1 119.4(4)
C3 C2 H2 120.3
C1 C2 H2 120.3
O4 N2 O3 122.0(4)
O4 N2 C5 118.5(5)
O3 N2 C5 119.5(4)
C6 C5 C4 121.5(4)
C6 C5 N2 116.6(4)
C4 C5 N2 121.8(4)
C15 C16 C28 128.9(3)
C15 C16 S2 109.3(3)
C28 C16 S2 121.7(3)
C11 C12 C28 131.2(4)
C11 C12 S1 110.2(3)
C28 C12 S1 118.6(3)
C5 C6 C1 119.0(4)
C5 C6 H6 120.5
C1 C6 H6 120.5
C2 C1 C6 121.4(4)
C2 C1 N1 119.8(5)
C6 C1 N1 118.9(4)
C14 C15 C16 107.6(4)
C14 C15 H15 126.2
C16 C15 H15 126.2
C18 C17 C28 114.2(4)
C18 C17 H17A 108.7
C28 C17 H17A 108.7
C18 C17 H17B 108.7
C28 C17 H17B 108.7
H17A C17 H17B 107.6
C12 C11 C10 113.8(4)
C12 C11 H11 123.1
C10 C11 H11 123.1
O2 N1 O1 123.3(5)
O2 N1 C1 119.3(5)
O1 N1 C1 117.4(5)
C7 C8 H8A 109.5
C7 C8 H8B 109.5
H8A C8 H8B 109.5
C7 C8 H8C 109.5
H8A C8 H8C 109.5
H8B C8 H8C 109.5
C9 C10 C11 113.3(4)
C9 C10 H10 123.3
C11 C10 H10 123.3
C21 C20 C28 114.5(4)
C21 C20 H20A 108.6
C28 C20 H20A 108.6
C21 C20 H20B 108.6
C28 C20 H20B 108.6
H20A C20 H20B 107.6
C13 C14 C15 117.6(6)
C13 C14 H14 121.2
C15 C14 H14 121.2
C20 C21 H21A 109.5
C20 C21 H21B 109.5
H21A C21 H21B 109.5
C20 C21 H21C 109.5
H21A C21 H21C 109.5
H21B C21 H21C 109.5
C19 C18 C17 113.1(5)
C19 C18 H18A 109.0
C17 C18 H18A 109.0
C19 C18 H18B 109.0
C17 C18 H18B 109.0
H18A C18 H18B 107.8
C18 C19 H19A 109.5
C18 C19 H19B 109.5
H19A C19 H19B 109.5
C18 C19 H19C 109.5
H19A C19 H19C 109.5
H19B C19 H19C 109.5
C35 S3 C32 92.03(19)
C36 S4 C39 92.7(3)
C30 N8 N7 115.9(3)
N8 C30 C32 115.0(3)
N8 C30 C31 125.9(4)
C32 C30 C31 119.1(4)
N7 C26 C27 121.0(4)
N7 C26 C25 123.0(4)
C27 C26 C25 116.0(4)
C33 C32 C30 130.1(4)
C33 C32 S3 110.3(3)
C30 C32 S3 119.6(3)
C24 C25 C26 121.7(4)
C24 C25 N6 115.8(4)
C26 C25 N6 122.4(4)
O7 N6 O8 121.7(4)
O7 N6 C25 120.6(4)
O8 N6 C25 117.7(4)
C38 C39 C45 130.2(4)
C38 C39 S4 109.5(3)
C45 C39 S4 120.1(3)
C29 C27 C26 122.5(4)
C29 C27 H27 118.7
C26 C27 H27 118.7
C23 C24 C25 119.4(4)
C23 C24 H24 120.3
C25 C24 H24 120.3
C39 C45 C35 108.1(3)
C39 C45 C43 109.6(3)
C35 C45 C43 108.3(3)
C39 C45 C40 109.7(3)
C35 C45 C40 109.5(3)
C43 C45 C40 111.5(3)
C27 C29 C23 119.0(4)
C27 C29 H29 120.5
C23 C29 H29 120.5
C30 C31 H31A 109.5
C30 C31 H31B 109.5
H31A C31 H31B 109.5
C30 C31 H31C 109.5
H31A C31 H31C 109.5
H31B C31 H31C 109.5
C24 C23 C29 121.3(4)
C24 C23 N5 120.1(4)
C29 C23 N5 118.6(4)
C32 C33 C34 113.3(4)
C32 C33 H33 123.4
C34 C33 H33 123.4
C34 C35 C45 131.0(4)
C34 C35 S3 110.3(3)
C45 C35 S3 118.6(3)
C35 C34 C33 114.0(4)
C35 C34 H34 123.0
C33 C34 H34 123.0
C39 C38 C37 111.6(5)
C39 C38 H38 124.2
C37 C38 H38 124.2
C44 C43 C45 115.3(4)
C44 C43 H43A 108.5
C45 C43 H43A 108.5
C44 C43 H43B 108.5
C45 C43 H43B 108.5
H43A C43 H43B 107.5
C43 C44 H44A 109.5
C43 C44 H44B 109.5
H44A C44 H44B 109.5
C43 C44 H44C 109.5
H44A C44 H44C 109.5
H44B C44 H44C 109.5
C41 C40 C45 111.9(4)
C41 C40 H40A 109.2
C45 C40 H40A 109.2
C41 C40 H40B 109.2
C45 C40 H40B 109.2
H40A C40 H40B 107.9
C36 C37 C38 114.7(5)
C36 C37 H37 122.6
C38 C37 H37 122.6
C37 C36 S4 111.5(4)
C37 C36 H36 124.2
S4 C36 H36 124.2
C42 C41 C40 112.6(4)
C42 C41 H41A 109.1
C40 C41 H41A 109.1
C42 C41 H41B 109.1
C40 C41 H41B 109.1
H41A C41 H41B 107.8
C41 C42 H42A 109.5
C41 C42 H42B 109.5
H42A C42 H42B 109.5
C41 C42 H42C 109.5
H42A C42 H42C 109.5
H42B C42 H42C 109.5
C14 C13 S2 112.7(5)
C14 C13 H13 123.6
S2 C13 H13 123.6
C4 N3 N4 120.2(3)
C4 N3 H3B 122(3)
N4 N3 H3B 117(3)
C26 N7 N8 120.5(3)
C26 N7 H7 113(3)
N8 N7 H7 126(3)
O5 N5 O15 124.5(4)
O5 N5 C23 119.0(4)
O15 N5 C23 116.5(5)

loop_
_geom_bond_atom_site_label_1
_geom_bond_atom_site_label_2
_geom_bond_distance
S1 C9 1.721(4)
S1 C12 1.733(4)
S2 C13 1.676(8)
S2 C16 1.679(4)
N4 C7 1.283(5)
N4 N3 1.374(4)
C4 N3 1.344(5)
C4 C5 1.404(5)
C4 C3 1.410(5)
C7 C9 1.454(5)
C7 C8 1.509(5)
C3 C2 1.372(6)
C3 H3A 0.9300
O3 N2 1.228(5)
C28 C16 1.499(5)
C28 C12 1.520(5)
C28 C20 1.541(5)
C28 C17 1.539(5)
C9 C10 1.371(5)
C2 C1 1.380(6)
C2 H2 0.9300
N2 O4 1.228(4)
N2 C5 1.450(5)
C5 C6 1.381(6)
C16 C15 1.495(5)
C12 C11 1.352(5)
C6 C1 1.385(6)
C6 H6 0.9300
C1 N1 1.438(6)
C15 C14 1.365(9)
C15 H15 0.9300
O2 N1 1.231(6)
C17 C18 1.514(6)
C17 H17A 0.9700
C17 H17B 0.9700
C11 C10 1.409(5)
C11 H11 0.9300
N1 O1 1.234(6)
C8 H8A 0.9600
C8 H8B 0.9600
C8 H8C 0.9600
C10 H10 0.9300
C20 C21 1.524(5)
C20 H20A 0.9700
C20 H20B 0.9700
C14 C13 1.290(9)
C14 H14 0.9300
C21 H21A 0.9600
C21 H21B 0.9600
C21 H21C 0.9600
C18 C19 1.498(8)
C18 H18A 0.9700
C18 H18B 0.9700
C19 H19A 0.9600
C19 H19B 0.9600
C19 H19C 0.9600
S3 C35 1.719(4)
S3 C32 1.729(4)
S4 C36 1.698(6)
S4 C39 1.733(4)
N8 C30 1.296(5)
N8 N7 1.373(4)
O8 N6 1.249(5)
C30 C32 1.459(5)
C30 C31 1.502(5)
C26 N7 1.344(5)
C26 C27 1.407(5)
C26 C25 1.411(5)
C32 C33 1.357(6)
C25 C24 1.392(6)
C25 N6 1.441(5)
N6 O7 1.203(4)
C39 C38 1.372(6)
C39 C45 1.520(6)
C27 C29 1.362(6)
C27 H27 0.9300
C24 C23 1.350(5)
C24 H24 0.9300
C45 C35 1.534(5)
C45 C43 1.540(5)
C45 C40 1.554(5)
C29 C23 1.400(6)
C29 H29 0.9300
C31 H31A 0.9600
C31 H31B 0.9600
C31 H31C 0.9600
C23 N5 1.461(6)
C33 C34 1.393(5)
C33 H33 0.9300
C35 C34 1.356(5)
C34 H34 0.9300
O5 N5 1.214(5)
C38 C37 1.428(7)
C38 H38 0.9300
C43 C44 1.531(6)
C43 H43A 0.9700
C43 H43B 0.9700
C44 H44A 0.9600
C44 H44B 0.9600
C44 H44C 0.9600
C40 C41 1.544(5)
C40 H40A 0.9700
C40 H40B 0.9700
C37 C36 1.308(8)
C37 H37 0.9300
C36 H36 0.9300
C41 C42 1.509(7)
C41 H41A 0.9700
C41 H41B 0.9700
C42 H42A 0.9600
C42 H42B 0.9600
C42 H42C 0.9600
C13 H13 0.9300
N3 H3B 0.81(4)
N7 H7 0.82(4)
N5 O15 1.231(5)
